data_7018916
loop_
_publ_author_name
'Sauerbrey, Susanne'
'Majhi, Paresh Kumar'
'Schnakenburg, Gregor'
'Arduengo Iii, Anthony J.'
'Streubel, Rainer'

_publ_section_title
;
 Synthesis, structure and reactivity of 4-phosphanylated
 1,3-dialkyl-imidazole-2-thiones.
;
_journal_issue 17
_journal_name_full 'Dalton transactions (Cambridge, England : 2003)'
_journal_page_first 5368
_journal_page_last 5376
_journal_paper_doi 10.1039/c2dt12483a
_journal_volume 41
_journal_year 2012
_chemical_formula_moiety 'C17 H17 N2 P S'
_chemical_formula_sum 'C17 H17 N2 P S'
_chemical_formula_weight 312.36
_chemical_name_systematic
;
?
;
_space_group_IT_number 14
_symmetry_cell_setting monoclinic
_symmetry_space_group_name_Hall '-P 2ybc'
_symmetry_space_group_name_H-M 'P 1 21/c 1'
_atom_sites_solution_hydrogens geom
_atom_sites_solution_primary direct
_atom_sites_solution_secondary difmap
_audit_creation_method SHELXL-97
_cell_angle_alpha 90.00
_cell_angle_beta 103.674(3)
_cell_angle_gamma 90.00
_cell_formula_units_Z 4
_cell_length_a 9.7040(6)
_cell_length_b 9.7271(5)
_cell_length_c 17.0059(10)
_cell_measurement_reflns_used 3830
_cell_measurement_temperature 123(2)
_cell_measurement_theta_max 29.13
_cell_measurement_theta_min 1.00
_cell_volume 1559.72(16)
_computing_cell_refinement 'HKL Scalepack (Otwinowski & Minor 1997)'
_computing_data_collection 'HKL Denzo and Scalepack (Otwinowski & Minor 1997)'
_computing_data_reduction 'HKL Denzo and Scalepack (Otwinowski & Minor 1997)'
_computing_molecular_graphics 'DIAMOND (Brandenburg, 1999)'
_computing_publication_material 'SHELXL97 (Sheldrick, 1997)'
_computing_structure_refinement 'SHELXL-97 (Sheldrick, 1997)'
_computing_structure_solution 'SHELXS-97 (Sheldrick, 1990)'
_diffrn_ambient_temperature 123(2)
_diffrn_detector_area_resol_mean 9
_diffrn_measured_fraction_theta_full 0.981
_diffrn_measured_fraction_theta_max 0.981
_diffrn_measurement_device '95mm CCD camera on \k-goniostat'
_diffrn_measurement_device_type 'Nonius KappaCCD'
_diffrn_measurement_method 'CCD rotation images, thick slices'
_diffrn_radiation_monochromator 'horizonally mounted graphite crystal'
_diffrn_radiation_type MoK\a
_diffrn_radiation_wavelength 0.71073
_diffrn_reflns_av_R_equivalents 0.0712
_diffrn_reflns_av_sigmaI/netI 0.1183
_diffrn_reflns_limit_h_max 10
_diffrn_reflns_limit_h_min -13
_diffrn_reflns_limit_k_max 13
_diffrn_reflns_limit_k_min -11
_diffrn_reflns_limit_l_max 23
_diffrn_reflns_limit_l_min -22
_diffrn_reflns_number 13970
_diffrn_reflns_theta_full 29.12
_diffrn_reflns_theta_max 29.12
_diffrn_reflns_theta_min 2.43
_exptl_absorpt_coefficient_mu 0.304
_exptl_absorpt_correction_T_max 0.99331
_exptl_absorpt_correction_T_min 0.94648
_exptl_absorpt_correction_type multi-scan
_exptl_absorpt_process_details
;
R.H. Blessing, Acta Cryst. (1995), A51, 33-38
;
_exptl_crystal_colour Colourless
_exptl_crystal_density_diffrn 1.330
_exptl_crystal_density_method 'not measured'
_exptl_crystal_description Plate
_exptl_crystal_F_000 656
_exptl_crystal_size_max 0.32
_exptl_crystal_size_mid 0.07
_exptl_crystal_size_min 0.04
_refine_diff_density_max 0.305
_refine_diff_density_min -0.298
_refine_diff_density_rms 0.069
_refine_ls_extinction_method none
_refine_ls_goodness_of_fit_ref 0.869
_refine_ls_hydrogen_treatment refxyz
_refine_ls_matrix_type full
_refine_ls_number_parameters 241
_refine_ls_number_reflns 4121
_refine_ls_number_restraints 0
_refine_ls_restrained_S_all 0.869
_refine_ls_R_factor_all 0.0966
_refine_ls_R_factor_gt 0.0404
_refine_ls_shift/su_max 0.000
_refine_ls_shift/su_mean 0.000
_refine_ls_structure_factor_coef Fsqd
_refine_ls_weighting_details 'calc w=1/[\s^2^(Fo^2^)+(0.0215P)^2^+0.0000P] where P=(Fo^2^+2Fc^2^)/3'
_refine_ls_weighting_scheme calc
_refine_ls_wR_factor_gt 0.0662
_refine_ls_wR_factor_ref 0.0763
_reflns_number_gt 2350
_reflns_number_total 4121
_reflns_threshold_expression >2sigma(I)
_cod_data_source_file c2dt12483a.txt
_cod_data_source_block 3a-GSTR058
_cod_depositor_comments
;
The following automatic conversions were performed:

'_symmetry_cell_setting' value 'Monoclinic' changed to 'monoclinic'
according to /home/saulius/struct/CIF-dictionaries/cif_core.dic
dictionary named 'cif_core.dic' version 2.4.1 from
2010-06-29.

'_exptl_absorpt_correction_type' value 'Multi-Scan'
changed to 'multi-scan' according to
/home/saulius/struct/CIF-dictionaries/cif_core.dic dictionary named
'cif_core.dic' version 2.4.1 from 2010-06-29.

Automatic conversion script
Id: cif_fix_values 1715 2011-07-08 13:25:40Z adriana 
;
_cod_original_sg_symbol_H-M 'P 21/c'
_cod_database_code 7018916

loop_
_symmetry_equiv_pos_as_xyz
'x, y, z'
'-x, y+1/2, -z+1/2'
'-x, -y, -z'
'x, -y-1/2, z-1/2'

loop_
_atom_site_label
_atom_site_type_symbol
_atom_site_fract_x
_atom_site_fract_y
_atom_site_fract_z
_atom_site_U_iso_or_equiv
_atom_site_adp_type
_atom_site_occupancy
_atom_site_symmetry_multiplicity
_atom_site_calc_flag
C1 C 0.6855(2) 0.88968(17) -0.03247(10) 0.0186(4) Uani 1 1 d
C2 C 0.5254(2) 0.76254(18) 0.01117(11) 0.0179(4) Uani 1 1 d
H2 H 0.436(2) 0.7278(17) 0.0091(10) 0.021 Uiso 1 1 d
C3 C 0.6507(2) 0.74210(17) 0.06445(10) 0.0171(4) Uani 1 1 d
C4 C 0.8984(2) 0.8363(2) 0.07691(13) 0.0289(5) Uani 1 1 d
H4A H 0.949(2) 0.888(2) 0.0439(12) 0.043 Uiso 1 1 d
H4B H 0.946(2) 0.750(2) 0.0865(12) 0.043 Uiso 1 1 d
H4C H 0.909(2) 0.888(2) 0.1307(12) 0.043 Uiso 1 1 d
C5 C 0.4375(2) 0.9037(2) -0.11541(12) 0.0233(5) Uani 1 1 d
H5A H 0.467(2) 0.8864(19) -0.1666(11) 0.035 Uiso 1 1 d
H5B H 0.423(2) 1.003(2) -0.1104(11) 0.035 Uiso 1 1 d
H5C H 0.359(2) 0.857(2) -0.1180(11) 0.035 Uiso 1 1 d
C6 C 0.78783(19) 0.49998(18) 0.13805(10) 0.0179(4) Uani 1 1 d
C7 C 0.7902(2) 0.4587(2) 0.05990(11) 0.0235(5) Uani 1 1 d
H7 H 0.739(2) 0.5076(18) 0.0133(11) 0.028 Uiso 1 1 d
C8 C 0.8646(2) 0.3416(2) 0.04812(12) 0.0281(5) Uani 1 1 d
H8 H 0.865(2) 0.3166(18) -0.0048(11) 0.034 Uiso 1 1 d
C9 C 0.9362(2) 0.2645(2) 0.11298(12) 0.0249(5) Uani 1 1 d
H9 H 0.987(2) 0.1883(18) 0.1045(11) 0.030 Uiso 1 1 d
C10 C 0.9343(2) 0.3043(2) 0.19080(12) 0.0239(5) Uani 1 1 d
H10 H 0.987(2) 0.2512(18) 0.2360(11) 0.029 Uiso 1 1 d
C11 C 0.8621(2) 0.42207(19) 0.20340(11) 0.0217(5) Uani 1 1 d
H11 H 0.8604(19) 0.4531(17) 0.2579(11) 0.026 Uiso 1 1 d
C12 C 0.51994(19) 0.59172(18) 0.16356(10) 0.0168(4) Uani 1 1 d
C13 C 0.4171(2) 0.68868(19) 0.17047(10) 0.0193(4) Uani 1 1 d
H13 H 0.4374(19) 0.7839(19) 0.1718(10) 0.023 Uiso 1 1 d
C14 C 0.2825(2) 0.6482(2) 0.17407(11) 0.0224(4) Uani 1 1 d
H14 H 0.212(2) 0.7155(18) 0.1774(10) 0.027 Uiso 1 1 d
C15 C 0.2478(2) 0.5094(2) 0.17251(11) 0.0262(5) Uani 1 1 d
H15 H 0.159(2) 0.4807(18) 0.1740(11) 0.031 Uiso 1 1 d
C16 C 0.3494(2) 0.4119(2) 0.16764(11) 0.0252(5) Uani 1 1 d
H16 H 0.325(2) 0.3197(19) 0.1685(11) 0.030 Uiso 1 1 d
C17 C 0.4837(2) 0.45245(19) 0.16299(11) 0.0225(5) Uani 1 1 d
H17 H 0.551(2) 0.3868(18) 0.1597(10) 0.027 Uiso 1 1 d
N1 N 0.74961(16) 0.82224(14) 0.03652(8) 0.0173(3) Uani 1 1 d
N2 N 0.54616(16) 0.85275(14) -0.04756(8) 0.0171(3) Uani 1 1 d
P1 P 0.69671(5) 0.65463(5) 0.16166(3) 0.01816(13) Uani 1 1 d
S1 S 0.75944(6) 0.99656(5) -0.08857(3) 0.02687(14) Uani 1 1 d

loop_
_atom_site_aniso_label
_atom_site_aniso_U_11
_atom_site_aniso_U_22
_atom_site_aniso_U_33
_atom_site_aniso_U_23
_atom_site_aniso_U_13
_atom_site_aniso_U_12
C1 0.0206(12) 0.0144(9) 0.0221(10) -0.0009(8) 0.0076(9) 0.0012(8)
C2 0.0175(12) 0.0141(9) 0.0237(10) -0.0006(8) 0.0080(9) -0.0032(8)
C3 0.0172(11) 0.0124(9) 0.0236(10) -0.0011(8) 0.0085(9) -0.0012(8)
C4 0.0152(13) 0.0338(13) 0.0367(12) 0.0086(11) 0.0041(10) -0.0022(10)
C5 0.0220(13) 0.0237(11) 0.0229(10) 0.0035(10) 0.0027(10) 0.0011(9)
C6 0.0140(11) 0.0170(9) 0.0237(10) 0.0019(9) 0.0064(8) -0.0019(8)
C7 0.0230(13) 0.0263(11) 0.0208(10) 0.0017(9) 0.0046(9) 0.0035(9)
C8 0.0308(14) 0.0293(12) 0.0248(11) -0.0062(10) 0.0078(10) 0.0030(10)
C9 0.0210(13) 0.0198(10) 0.0343(12) -0.0037(10) 0.0075(10) 0.0030(9)
C10 0.0171(12) 0.0253(11) 0.0289(11) 0.0058(9) 0.0049(9) 0.0045(9)
C11 0.0213(13) 0.0237(11) 0.0212(10) 0.0023(9) 0.0071(9) 0.0015(9)
C12 0.0170(12) 0.0201(10) 0.0131(8) 0.0016(8) 0.0033(8) 0.0017(8)
C13 0.0215(13) 0.0178(10) 0.0192(9) 0.0002(9) 0.0062(8) 0.0013(9)
C14 0.0201(12) 0.0267(11) 0.0217(10) -0.0001(9) 0.0080(9) 0.0044(9)
C15 0.0192(12) 0.0352(12) 0.0258(10) 0.0007(10) 0.0084(9) -0.0064(10)
C16 0.0298(14) 0.0189(10) 0.0284(11) 0.0002(9) 0.0098(10) -0.0059(10)
C17 0.0252(14) 0.0182(10) 0.0249(10) -0.0001(9) 0.0076(9) 0.0000(9)
N1 0.0136(9) 0.0158(8) 0.0227(8) 0.0020(7) 0.0049(7) -0.0005(7)
N2 0.0162(10) 0.0164(8) 0.0184(8) 0.0024(7) 0.0036(7) -0.0012(7)
P1 0.0190(3) 0.0168(2) 0.0195(2) 0.0011(2) 0.0062(2) 0.0000(2)
S1 0.0247(3) 0.0256(3) 0.0328(3) 0.0109(2) 0.0117(2) -0.0006(2)

loop_
_atom_type_symbol
_atom_type_description
_atom_type_scat_dispersion_real
_atom_type_scat_dispersion_imag
_atom_type_scat_source
C C 0.0033 0.0016 'International Tables Vol C Tables 4.2.6.8 and 6.1.1.4'
H H 0.0000 0.0000 'International Tables Vol C Tables 4.2.6.8 and 6.1.1.4'
N N 0.0061 0.0033 'International Tables Vol C Tables 4.2.6.8 and 6.1.1.4'
P P 0.1023 0.0942 'International Tables Vol C Tables 4.2.6.8 and 6.1.1.4'
S S 0.1246 0.1234 'International Tables Vol C Tables 4.2.6.8 and 6.1.1.4'

loop_
_geom_angle_atom_site_label_1
_geom_angle_atom_site_label_2
_geom_angle_atom_site_label_3
_geom_angle
N1 C1 N2 105.45(14)
N1 C1 S1 128.17(15)
N2 C1 S1 126.38(14)
C3 C2 N2 108.48(17)
C3 C2 H2 131.4(11)
N2 C2 H2 120.1(11)
C2 C3 N1 105.73(15)
C2 C3 P1 131.92(15)
N1 C3 P1 121.81(13)
N1 C4 H4A 110.9(12)
N1 C4 H4B 112.4(13)
H4A C4 H4B 105.8(18)
N1 C4 H4C 110.4(12)
H4A C4 H4C 107.7(16)
H4B C4 H4C 109.4(16)
N2 C5 H5A 109.3(11)
N2 C5 H5B 111.0(11)
H5A C5 H5B 108.7(15)
N2 C5 H5C 108.6(13)
H5A C5 H5C 107.3(16)
H5B C5 H5C 111.9(18)
C7 C6 C11 118.74(17)
C7 C6 P1 124.17(14)
C11 C6 P1 117.06(13)
C8 C7 C6 120.03(18)
C8 C7 H7 118.4(11)
C6 C7 H7 121.5(11)
C9 C8 C7 120.79(19)
C9 C8 H8 120.9(11)
C7 C8 H8 118.3(11)
C8 C9 C10 119.68(19)
C8 C9 H9 120.0(12)
C10 C9 H9 120.3(12)
C9 C10 C11 120.07(18)
C9 C10 H10 119.2(11)
C11 C10 H10 120.7(11)
C10 C11 C6 120.67(18)
C10 C11 H11 121.6(10)
C6 C11 H11 117.7(10)
C13 C12 C17 118.07(18)
C13 C12 P1 117.84(14)
C17 C12 P1 124.00(15)
C14 C13 C12 120.90(18)
C14 C13 H13 118.2(11)
C12 C13 H13 120.9(11)
C13 C14 C15 120.26(19)
C13 C14 H14 120.2(11)
C15 C14 H14 119.6(11)
C16 C15 C14 119.6(2)
C16 C15 H15 118.9(12)
C14 C15 H15 121.5(12)
C17 C16 C15 120.16(19)
C17 C16 H16 121.6(12)
C15 C16 H16 118.2(12)
C16 C17 C12 121.01(19)
C16 C17 H17 119.9(12)
C12 C17 H17 119.1(12)
C1 N1 C3 110.49(15)
C1 N1 C4 124.32(16)
C3 N1 C4 125.14(15)
C1 N2 C2 109.85(15)
C1 N2 C5 124.08(15)
C2 N2 C5 126.06(17)
C3 P1 C12 98.22(8)
C3 P1 C6 102.23(8)
C12 P1 C6 103.40(8)

loop_
_geom_bond_atom_site_label_1
_geom_bond_atom_site_label_2
_geom_bond_distance
C1 N1 1.360(2)
C1 N2 1.363(2)
C1 S1 1.6821(18)
C2 C3 1.349(2)
C2 N2 1.380(2)
C2 H2 0.927(19)
C3 N1 1.403(2)
C3 P1 1.8185(18)
C4 N1 1.452(2)
C4 H4A 0.97(2)
C4 H4B 0.95(2)
C4 H4C 1.03(2)
C5 N2 1.453(2)
C5 H5A 0.995(19)
C5 H5B 0.981(19)
C5 H5C 0.88(2)
C6 C7 1.394(2)
C6 C11 1.396(2)
C6 P1 1.8368(18)
C7 C8 1.389(3)
C7 H7 0.958(18)
C8 C9 1.378(3)
C8 H8 0.934(18)
C9 C10 1.383(3)
C9 H9 0.918(18)
C10 C11 1.386(3)
C10 H10 0.966(18)
C11 H11 0.978(17)
C12 C13 1.398(2)
C12 C17 1.399(2)
C12 P1 1.8287(19)
C13 C14 1.380(3)
C13 H13 0.946(18)
C14 C15 1.390(3)
C14 H14 0.956(18)
C15 C16 1.385(3)
C15 H15 0.911(19)
C16 C17 1.382(3)
C16 H16 0.929(18)
C17 H17 0.928(18)

loop_
_geom_torsion_atom_site_label_1
_geom_torsion_atom_site_label_2
_geom_torsion_atom_site_label_3
_geom_torsion_atom_site_label_4
_geom_torsion
N2 C2 C3 N1 -0.20(19)
N2 C2 C3 P1 171.21(13)
C11 C6 C7 C8 0.4(3)
P1 C6 C7 C8 178.60(16)
C6 C7 C8 C9 0.4(3)
C7 C8 C9 C10 -0.2(3)
C8 C9 C10 C11 -0.8(3)
C9 C10 C11 C6 1.5(3)
C7 C6 C11 C10 -1.3(3)
P1 C6 C11 C10 -179.67(15)
C17 C12 C13 C14 -2.0(3)
P1 C12 C13 C14 -178.56(13)
C12 C13 C14 C15 1.3(3)
C13 C14 C15 C16 0.3(3)
C14 C15 C16 C17 -1.1(3)
C15 C16 C17 C12 0.4(3)
C13 C12 C17 C16 1.2(3)
P1 C12 C17 C16 177.50(14)
N2 C1 N1 C3 0.44(18)
S1 C1 N1 C3 -179.57(13)
N2 C1 N1 C4 -177.24(17)
S1 C1 N1 C4 2.8(3)
C2 C3 N1 C1 -0.15(19)
P1 C3 N1 C1 -172.64(12)
C2 C3 N1 C4 177.50(17)
P1 C3 N1 C4 5.0(2)
N1 C1 N2 C2 -0.57(18)
S1 C1 N2 C2 179.44(13)
N1 C1 N2 C5 178.79(15)
S1 C1 N2 C5 -1.2(2)
C3 C2 N2 C1 0.5(2)
C3 C2 N2 C5 -178.85(16)
C2 C3 P1 C12 3.28(19)
N1 C3 P1 C12 173.54(14)
C2 C3 P1 C6 109.00(18)
N1 C3 P1 C6 -80.74(15)
C13 C12 P1 C3 -67.67(14)
C17 C12 P1 C3 115.99(16)
C13 C12 P1 C6 -172.41(13)
C17 C12 P1 C6 11.25(17)
C7 C6 P1 C3 -10.45(19)
C11 C6 P1 C3 167.78(15)
C7 C6 P1 C12 91.21(17)
C11 C6 P1 C12 -90.56(15)
